data_4064764
loop_
_publ_author_name
'Ferrer, Montserrat'
'Guti\'errez, Albert'
'Mounir, Mounia'
'Rodr\'iguez, Laura'
'Rossell, Oriol'
'Font-Bardia, Merc\`e'
'G\'omez-Sal, Pilar'
'Mart\'in, Avelino'
'Solans, Xavier'

_publ_section_title
;
 Design and Synthesis of Polytopic Metalloligands Based on Fluoroaryl
 Gold(I) Organometallic Compounds
;
_journal_issue 12
_journal_name_full Organometallics
_journal_page_first 3419
_journal_paper_doi 10.1021/om200318c
_journal_volume 30
_journal_year 2011
_chemical_formula_moiety 'C29 H19 Au F4 N P'
_chemical_formula_sum 'C29 H19 Au F4 N P'
_chemical_formula_weight 685.39
_chemical_name_systematic
;
 ?
;
_space_group_IT_number 60
_symmetry_cell_setting orthorhombic
_symmetry_space_group_name_Hall '-P 2n 2ab'
_symmetry_space_group_name_H-M 'P b c n'
_atom_sites_solution_hydrogens geom
_atom_sites_solution_primary direct
_atom_sites_solution_secondary difmap
_audit_creation_method SHELXL-97
_cell_angle_alpha 90.00
_cell_angle_beta 90.00
_cell_angle_gamma 90.00
_cell_formula_units_Z 8
_cell_length_a 13.4380(10)
_cell_length_b 18.4960(10)
_cell_length_c 20.214(10)
_cell_measurement_reflns_used 21230
_cell_measurement_temperature 293(2)
_cell_measurement_theta_max 31
_cell_measurement_theta_min 3
_cell_volume 5024(3)
_computing_cell_refinement 'AUTOMAR (Claudio Klein, 2007)'
_computing_data_collection 'MARXDS (Claudio Klein, 2005)'
_computing_data_reduction 'MARSCALE (Claudio Klein, 2007)'
_computing_molecular_graphics 'ORTEP (Brueggermann and Smith, 1990)'
_computing_publication_material 'PLATON (Spek, 1990)'
_computing_structure_refinement 'SHELXL-97 (Sheldrick, 1997)'
_computing_structure_solution 'SHELXS-97 (Sheldrick, 1997)'
_diffrn_ambient_temperature 293(2)
_diffrn_measured_fraction_theta_full 0.986
_diffrn_measured_fraction_theta_max 0.986
_diffrn_measurement_device_type 'MAR345 with image plate detector'
_diffrn_measurement_method 'phi scan'
_diffrn_radiation_monochromator graphite
_diffrn_radiation_source 'fine-focus sealed tube'
_diffrn_radiation_type MoK\a
_diffrn_radiation_wavelength 0.71073
_diffrn_reflns_av_R_equivalents 0.0494
_diffrn_reflns_av_sigmaI/netI 0.0201
_diffrn_reflns_limit_h_max 18
_diffrn_reflns_limit_h_min 0
_diffrn_reflns_limit_k_max 25
_diffrn_reflns_limit_k_min 0
_diffrn_reflns_limit_l_max 27
_diffrn_reflns_limit_l_min 0
_diffrn_reflns_number 46064
_diffrn_reflns_theta_full 29.01
_diffrn_reflns_theta_max 29.01
_diffrn_reflns_theta_min 1.87
_exptl_absorpt_coefficient_mu 5.968
_exptl_absorpt_correction_T_max 0.55
_exptl_absorpt_correction_T_min 0.49
_exptl_absorpt_correction_type empirical
_exptl_absorpt_process_details sadabs
_exptl_crystal_density_diffrn 1.812
_exptl_crystal_density_method 'not measured'
_exptl_crystal_description prism
_exptl_crystal_F_000 2640
_exptl_crystal_size_max 0.2
_exptl_crystal_size_mid 0.1
_exptl_crystal_size_min 0.1
_refine_diff_density_max 0.803
_refine_diff_density_min -0.583
_refine_diff_density_rms 0.211
_refine_ls_extinction_method none
_refine_ls_goodness_of_fit_ref 1.232
_refine_ls_hydrogen_treatment constr
_refine_ls_matrix_type full
_refine_ls_number_parameters 325
_refine_ls_number_reflns 6605
_refine_ls_number_restraints 20
_refine_ls_restrained_S_all 1.233
_refine_ls_R_factor_all 0.0735
_refine_ls_R_factor_gt 0.0374
_refine_ls_shift/su_max 0.000
_refine_ls_shift/su_mean 0.000
_refine_ls_structure_factor_coef Fsqd
_refine_ls_weighting_details 'calc w=1/[\s^2^(Fo^2^)+(0.0527P)^2^+0.0000P] where P=(Fo^2^+2Fc^2^)/3'
_refine_ls_weighting_scheme calc
_refine_ls_wR_factor_gt 0.0839
_refine_ls_wR_factor_ref 0.1061
_reflns_number_gt 4832
_reflns_number_total 6605
_reflns_threshold_expression >2sigma(I)
_cod_data_source_file om200318c_si_001.cif
_cod_data_source_block compound_4_
_cod_depositor_comments
;
The following automatic conversions were performed:

'_symmetry_cell_setting' value 'Orthorhombic' changed to
'orthorhombic' according to
/home/saulius/struct/CIF-dictionaries/cif_core.dic dictionary named
'cif_core.dic' version 2.4.1 from 2010-06-29.

Automatic conversion script
Id: cif_fix_values 1715 2011-07-08 13:25:40Z adriana 
;
_cod_original_sg_symbol_H-M Pbcn
_cod_database_code 4064764

loop_
_symmetry_equiv_pos_as_xyz
'x, y, z'
'-x+1/2, -y+1/2, z+1/2'
'x+1/2, -y+1/2, -z'
'-x, y, -z+1/2'
'-x, -y, -z'
'x-1/2, y-1/2, -z-1/2'
'-x-1/2, y-1/2, z'
'x, -y, z-1/2'

loop_
_atom_site_label
_atom_site_type_symbol
_atom_site_fract_x
_atom_site_fract_y
_atom_site_fract_z
_atom_site_U_iso_or_equiv
_atom_site_adp_type
_atom_site_occupancy
_atom_site_symmetry_multiplicity
_atom_site_calc_flag
_atom_site_refinement_flags
Au Au 0.044050(10) 0.171001(9) 0.911278(8) 0.07731(9) Uani 1 1 d .
P P 0.15801(7) 0.21704(6) 0.98391(5) 0.0740(3) Uani 1 1 d .
F1 F -0.1329(3) 0.22502(18) 0.81027(18) 0.1501(14) Uani 1 1 d .
F2 F -0.2556(3) 0.1519(2) 0.73368(17) 0.1536(15) Uani 1 1 d .
F3 F -0.1041(3) -0.06452(17) 0.79886(19) 0.1453(13) Uani 1 1 d .
F4 F 0.0141(3) 0.00952(16) 0.8786(2) 0.1517(16) Uani 1 1 d .
N N -0.3867(3) -0.0750(5) 0.6387(3) 0.166(3) Uani 1 1 d U
C1 C -0.3325(6) -0.0239(5) 0.6175(3) 0.138(3) Uani 1 1 d .
H1 H -0.3373 -0.0132 0.5726 0.166 Uiso 1 1 calc R
C2 C -0.2670(4) 0.0176(3) 0.6541(2) 0.1111(17) Uani 1 1 d .
H2 H -0.2330 0.0563 0.6353 0.133 Uiso 1 1 calc R
C3 C -0.2542(3) -0.0010(3) 0.7199(2) 0.1026(15) Uani 1 1 d U
C4 C -0.3068(4) -0.0585(5) 0.7425(3) 0.166(3) Uani 1 1 d U
H4 H -0.2992 -0.0743 0.7859 0.199 Uiso 1 1 calc R
C5 C -0.3724(4) -0.0936(5) 0.6997(3) 0.190(4) Uani 1 1 d U
H5 H -0.4082 -0.1328 0.7160 0.228 Uiso 1 1 calc R
C6 C -0.1840(2) 0.0403(3) 0.76321(18) 0.0810(10) Uani 1 1 d U
C7 C -0.1877(3) 0.1130(3) 0.76913(19) 0.0902(12) Uani 1 1 d U
C8 C -0.1233(3) 0.1521(3) 0.8093(2) 0.0924(13) Uani 1 1 d .
C9 C -0.0530(2) 0.1205(3) 0.8484(2) 0.0776(10) Uani 1 1 d .
C10 C -0.0524(3) 0.0471(3) 0.8420(2) 0.0922(13) Uani 1 1 d .
C11 C -0.1143(3) 0.0078(3) 0.8018(2) 0.0936(13) Uani 1 1 d .
C12 C 0.2276(3) 0.1452(2) 1.0237(2) 0.0757(10) Uani 1 1 d .
C13 C 0.3174(4) 0.1567(3) 1.0551(3) 0.0972(14) Uani 1 1 d .
H13 H 0.3431 0.2033 1.0569 0.117 Uiso 1 1 calc R
C14 C 0.3692(4) 0.1016(4) 1.0835(3) 0.1202(19) Uani 1 1 d U
H14 H 0.4304 0.1100 1.1035 0.144 Uiso 1 1 calc R
C15 C 0.3303(6) 0.0353(4) 1.0819(3) 0.130(2) Uani 1 1 d U
H15 H 0.3655 -0.0025 1.1012 0.156 Uiso 1 1 calc R
C16 C 0.2405(7) 0.0209(3) 1.0531(3) 0.136(2) Uani 1 1 d U
H16 H 0.2139 -0.0255 1.0540 0.163 Uiso 1 1 calc R
C17 C 0.1903(4) 0.0764(3) 1.0229(3) 0.1161(17) Uani 1 1 d U
H17 H 0.1303 0.0671 1.0016 0.139 Uiso 1 1 calc R
C18 C 0.2498(3) 0.2740(2) 0.9457(3) 0.0885(11) Uani 1 1 d U
C19 C 0.3033(3) 0.3254(2) 0.9794(3) 0.0908(13) Uani 1 1 d .
H19 H 0.2912 0.3338 1.0240 0.109 Uiso 1 1 calc R
C20 C 0.3770(3) 0.3652(3) 0.9454(3) 0.1042(13) Uani 1 1 d U
H20 H 0.4141 0.3999 0.9677 0.125 Uiso 1 1 calc R
C21 C 0.3932(5) 0.3534(4) 0.8820(4) 0.1426(15) Uani 1 1 d U
H21 H 0.4418 0.3803 0.8604 0.171 Uiso 1 1 calc R
C22 C 0.3430(5) 0.3047(3) 0.8483(4) 0.1431(14) Uani 1 1 d U
H22 H 0.3553 0.2978 0.8035 0.172 Uiso 1 1 calc R
C23 C 0.2715(5) 0.2637(3) 0.8804(4) 0.1418(15) Uani 1 1 d U
H23 H 0.2374 0.2283 0.8569 0.170 Uiso 1 1 calc R
C24 C 0.1055(2) 0.2714(2) 1.0500(2) 0.0781(10) Uani 1 1 d .
C25 C 0.0505(3) 0.3303(3) 1.0319(4) 0.109(2) Uani 1 1 d .
H25 H 0.0445 0.3421 0.9874 0.131 Uiso 1 1 calc R
C26 C 0.0043(5) 0.3722(4) 1.0784(3) 0.126(2) Uani 1 1 d .
H26 H -0.0355 0.4106 1.0649 0.152 Uiso 1 1 calc R
C27 C 0.0158(5) 0.3584(4) 1.1439(4) 0.127(2) Uani 1 1 d U
H27 H -0.0153 0.3872 1.1754 0.152 Uiso 1 1 calc R
C28 C 0.0724(5) 0.3028(4) 1.1623(3) 0.132(2) Uani 1 1 d U
H28 H 0.0831 0.2940 1.2070 0.159 Uiso 1 1 calc R
C29 C 0.1156(4) 0.2579(3) 1.1154(3) 0.1147(17) Uani 1 1 d .
H29 H 0.1519 0.2178 1.1291 0.138 Uiso 1 1 calc R

loop_
_atom_site_aniso_label
_atom_site_aniso_U_11
_atom_site_aniso_U_22
_atom_site_aniso_U_33
_atom_site_aniso_U_23
_atom_site_aniso_U_13
_atom_site_aniso_U_12
Au 0.06472(12) 0.08317(14) 0.08404(14) 0.00137(7) 0.00015(7) 0.00285(6)
P 0.0619(5) 0.0706(6) 0.0895(7) -0.0007(5) 0.0016(4) 0.0021(4)
F1 0.205(4) 0.110(2) 0.135(3) 0.0035(19) -0.054(2) 0.054(2)
F2 0.174(3) 0.186(3) 0.101(2) -0.003(2) -0.053(2) 0.091(2)
F3 0.151(3) 0.100(2) 0.184(3) 0.001(2) -0.094(2) -0.0061(19)
F4 0.146(3) 0.091(2) 0.218(4) 0.008(2) -0.124(3) 0.0111(18)
N 0.077(3) 0.314(10) 0.107(3) -0.054(4) -0.025(3) -0.002(4)
C1 0.121(5) 0.221(8) 0.073(3) -0.036(4) -0.036(4) 0.066(5)
C2 0.107(4) 0.159(5) 0.067(3) -0.010(3) -0.019(2) 0.043(3)
C3 0.058(2) 0.185(5) 0.064(2) -0.018(3) -0.0058(17) 0.015(2)
C4 0.111(4) 0.307(9) 0.080(3) -0.008(4) -0.003(3) -0.087(5)
C5 0.120(5) 0.352(13) 0.098(4) -0.038(5) 0.002(3) -0.092(6)
C6 0.0594(19) 0.128(3) 0.0553(19) 0.004(2) 0.0038(16) 0.007(2)
C7 0.081(2) 0.131(3) 0.059(2) 0.012(2) -0.0142(18) 0.033(2)
C8 0.096(3) 0.103(3) 0.078(3) 0.016(2) 0.001(2) 0.029(2)
C9 0.062(2) 0.097(3) 0.074(2) 0.006(2) 0.0009(16) 0.0057(17)
C10 0.078(3) 0.098(4) 0.101(3) 0.020(3) -0.038(2) 0.005(2)
C11 0.078(2) 0.107(4) 0.095(3) 0.010(3) -0.028(2) 0.000(2)
C12 0.066(2) 0.078(2) 0.083(3) -0.001(2) 0.0012(18) 0.0106(18)
C13 0.088(3) 0.109(4) 0.095(3) 0.017(3) -0.005(3) -0.006(2)
C14 0.095(3) 0.163(5) 0.103(4) 0.049(4) 0.000(3) 0.038(3)
C15 0.156(6) 0.133(4) 0.100(4) 0.024(4) 0.002(4) 0.063(4)
C16 0.207(7) 0.087(4) 0.113(5) -0.003(3) -0.017(5) 0.031(4)
C17 0.133(4) 0.084(3) 0.132(5) 0.002(3) -0.017(3) 0.007(3)
C18 0.0596(19) 0.070(2) 0.136(3) -0.003(2) 0.019(2) 0.0005(17)
C19 0.071(2) 0.081(3) 0.121(4) 0.015(2) 0.004(2) -0.003(2)
C20 0.087(3) 0.084(3) 0.141(3) 0.004(3) 0.009(3) -0.004(2)
C21 0.146(3) 0.114(3) 0.168(3) -0.021(2) 0.079(3) -0.030(2)
C22 0.148(3) 0.115(3) 0.166(3) -0.024(2) 0.079(3) -0.029(2)
C23 0.148(3) 0.114(3) 0.164(3) -0.025(2) 0.080(3) -0.029(2)
C24 0.0559(18) 0.077(3) 0.102(3) -0.013(2) -0.0042(19) -0.0008(16)
C25 0.100(4) 0.116(5) 0.111(4) -0.024(3) -0.025(3) 0.034(3)
C26 0.115(4) 0.130(6) 0.134(5) -0.037(4) -0.005(4) 0.046(4)
C27 0.102(4) 0.142(5) 0.136(6) -0.042(4) 0.022(4) 0.015(3)
C28 0.128(4) 0.173(6) 0.095(4) 0.000(4) 0.026(3) 0.023(4)
C29 0.111(4) 0.134(5) 0.099(4) 0.025(3) 0.027(3) 0.034(3)

loop_
_atom_type_symbol
_atom_type_description
_atom_type_scat_dispersion_real
_atom_type_scat_dispersion_imag
_atom_type_scat_source
C C 0.0033 0.0016 'International Tables Vol C Tables 4.2.6.8 and 6.1.1.4'
H H 0.0000 0.0000 'International Tables Vol C Tables 4.2.6.8 and 6.1.1.4'
Au Au -2.0133 8.8022 'International Tables Vol C Tables 4.2.6.8 and 6.1.1.4'
F F 0.0171 0.0103 'International Tables Vol C Tables 4.2.6.8 and 6.1.1.4'
N N 0.0061 0.0033 'International Tables Vol C Tables 4.2.6.8 and 6.1.1.4'
P P 0.1023 0.0942 'International Tables Vol C Tables 4.2.6.8 and 6.1.1.4'

loop_
_geom_angle_atom_site_label_1
_geom_angle_atom_site_label_2
_geom_angle_atom_site_label_3
_geom_angle
C9 Au P 174.70(13)
C18 P C12 105.45(19)
C18 P C24 105.0(2)
C12 P C24 106.3(2)
C18 P Au 113.71(18)
C12 P Au 110.96(15)
C24 P Au 114.75(12)
C1 N C5 115.8(6)
N C1 C2 126.7(6)
N C1 H1 116.7
C2 C1 H1 116.7
C1 C2 C3 117.2(6)
C1 C2 H2 121.4
C3 C2 H2 121.4
C4 C3 C2 116.9(5)
C4 C3 C6 122.1(4)
C2 C3 C6 120.9(5)
C3 C4 C5 119.0(6)
C3 C4 H4 120.5
C5 C4 H4 120.5
N C5 C4 124.1(7)
N C5 H5 117.9
C4 C5 H5 117.9
C7 C6 C11 114.6(4)
C7 C6 C3 122.4(4)
C11 C6 C3 122.9(5)
C6 C7 F2 120.2(4)
C6 C7 C8 123.1(4)
F2 C7 C8 116.6(5)
F1 C8 C9 118.9(5)
F1 C8 C7 117.8(4)
C9 C8 C7 123.2(5)
C8 C9 C10 112.0(4)
C8 C9 Au 127.3(4)
C10 C9 Au 120.6(3)
F4 C10 C9 117.6(4)
F4 C10 C11 117.0(5)
C9 C10 C11 125.4(4)
F3 C11 C6 119.0(4)
F3 C11 C10 119.4(4)
C6 C11 C10 121.6(5)
C17 C12 C13 118.0(5)
C17 C12 P 119.1(4)
C13 C12 P 122.9(4)
C14 C13 C12 121.7(5)
C14 C13 H13 119.1
C12 C13 H13 119.1
C15 C14 C13 118.6(6)
C15 C14 H14 120.7
C13 C14 H14 120.7
C14 C15 C16 122.4(6)
C14 C15 H15 118.8
C16 C15 H15 118.8
C15 C16 C17 118.6(7)
C15 C16 H16 120.7
C17 C16 H16 120.7
C12 C17 C16 120.6(6)
C12 C17 H17 119.7
C16 C17 H17 119.7
C23 C18 C19 117.7(4)
C23 C18 P 118.7(4)
C19 C18 P 123.5(4)
C18 C19 C20 119.2(5)
C18 C19 H19 120.4
C20 C19 H19 120.4
C21 C20 C19 120.1(5)
C21 C20 H20 120.0
C19 C20 H20 120.0
C22 C21 C20 122.1(6)
C22 C21 H21 118.9
C20 C21 H21 118.9
C21 C22 C23 119.2(7)
C21 C22 H22 120.4
C23 C22 H22 120.4
C18 C23 C22 121.6(6)
C18 C23 H23 119.2
C22 C23 H23 119.2
C29 C24 C25 117.6(5)
C29 C24 P 125.3(3)
C25 C24 P 117.1(4)
C24 C25 C26 120.9(7)
C24 C25 H25 119.5
C26 C25 H25 119.5
C27 C26 C25 120.8(6)
C27 C26 H26 119.6
C25 C26 H26 119.6
C28 C27 C26 118.9(6)
C28 C27 H27 120.6
C26 C27 H27 120.6
C27 C28 C29 120.6(6)
C27 C28 H28 119.7
C29 C28 H28 119.7
C24 C29 C28 121.0(5)
C24 C29 H29 119.5
C28 C29 H29 119.5

loop_
_geom_bond_atom_site_label_1
_geom_bond_atom_site_label_2
_geom_bond_distance
Au C9 2.046(4)
Au P 2.2861(11)
P C18 1.797(4)
P C12 1.813(4)
P C24 1.815(4)
F1 C8 1.355(5)
F2 C7 1.365(4)
F3 C11 1.347(5)
F4 C10 1.352(5)
N C1 1.269(10)
N C5 1.293(9)
C1 C2 1.382(9)
C1 H1 0.9300
C2 C3 1.385(6)
C2 H2 0.9300
C3 C4 1.356(8)
C3 C6 1.497(6)
C4 C5 1.396(7)
C4 H4 0.9300
C5 H5 0.9300
C6 C7 1.350(6)
C6 C11 1.359(5)
C7 C8 1.390(7)
C8 C9 1.364(5)
C9 C10 1.365(7)
C10 C11 1.371(6)
C12 C17 1.369(6)
C12 C13 1.379(6)
C13 C14 1.362(7)
C13 H13 0.9300
C14 C15 1.333(9)
C14 H14 0.9300
C15 C16 1.366(10)
C15 H15 0.9300
C16 C17 1.372(8)
C16 H16 0.9300
C17 H17 0.9300
C18 C23 1.365(8)
C18 C19 1.372(6)
C19 C20 1.413(6)
C19 H19 0.9300
C20 C21 1.318(9)
C20 H20 0.9300
C21 C22 1.315(9)
C21 H21 0.9300
C22 C23 1.384(7)
C22 H22 0.9300
C23 H23 0.9300
C24 C29 1.352(7)
C24 C25 1.366(6)
C25 C26 1.367(8)
C25 H25 0.9300
C26 C27 1.357(9)
C26 H26 0.9300
C27 C28 1.332(10)
C27 H27 0.9300
C28 C29 1.388(8)
C28 H28 0.9300
C29 H29 0.9300
